data_2242083
loop_
_publ_author_name
'Kumar, Rajesh'
'Hussain, Shafqat'
'Khan, Khalid M.'
'Perveen, Shahnaz'
'Yousuf, Sammer'

_publ_section_title
;
 Crystal structure and Hirshfeld surface analysis of
 1-(4-chlorophenyl)-2-{[5-(4-chlorophenyl)-1,3,4-oxadiazol-2-yl]sulfanyl}ethanone
;
_journal_coeditor_code RZ5206
_journal_issue 4
_journal_name_full 'Acta Crystallographica Section E'
_journal_page_first 524
_journal_page_last 527
_journal_paper_doi 10.1107/S2056989017003978
_journal_volume 73
_journal_year 2017
_chemical_formula_iupac 'C16 H10 Cl2 N2 O2 S'
_chemical_formula_moiety 'C16 H10 Cl2 N2 O2 S'
_chemical_formula_sum 'C16 H10 Cl2 N2 O2 S'
_chemical_formula_weight 365.22
_chemical_name_systematic 1-(4-Chlorophenyl)-2-{[5-(4-chlorophenyl)-1,3,4-oxadiazol-2-yl]sulfanyl}ethanone
_space_group_IT_number 14
_space_group_name_Hall '-P 2ybc'
_symmetry_cell_setting monoclinic
_symmetry_space_group_name_Hall '-P 2ybc'
_symmetry_space_group_name_H-M 'P 1 21/c 1'
_atom_sites_solution_hydrogens geom
_atom_sites_solution_primary direct
_atom_sites_solution_secondary difmap
_audit_creation_method SHELXL-97
_cell_angle_alpha 90.00
_cell_angle_beta 92.0880(10)
_cell_angle_gamma 90.00
_cell_formula_units_Z 4
_cell_length_a 19.1513(7)
_cell_length_b 11.1589(4)
_cell_length_c 7.5071(3)
_cell_measurement_reflns_used 3559
_cell_measurement_temperature 273(2)
_cell_measurement_theta_max 27.66
_cell_measurement_theta_min 3.19
_cell_volume 1603.26(10)
_computing_cell_refinement
;
SAINT (Bruker, 2000)
;
_computing_data_collection
;
SMART (Bruker, 2000)
;
_computing_data_reduction
;
SAINT (Bruker, 2000)
;
_computing_molecular_graphics
;
SHELXTL (Sheldrick, 2008)
;
_computing_publication_material
;
SHELXTL, PARST (Nardelli, 1995) and PLATON (Spek, 2009)
;
_computing_structure_refinement
;
SHELXL97 (Sheldrick, 2008)
;
_computing_structure_solution
;
SHELXS97 (Sheldrick, 2008)
;
_diffrn_ambient_temperature 273(2)
_diffrn_measured_fraction_theta_full 0.947
_diffrn_measured_fraction_theta_max 0.947
_diffrn_measurement_device_type
;
Bruker SMART APEX CCD area-detector
;
_diffrn_measurement_method '\w scan'
_diffrn_radiation_monochromator graphite
_diffrn_radiation_source 'fine-focus sealed tube'
_diffrn_radiation_type MoK\a
_diffrn_radiation_wavelength 0.71073
_diffrn_reflns_av_R_equivalents 0.0219
_diffrn_reflns_av_sigmaI/netI 0.0225
_diffrn_reflns_limit_h_max 25
_diffrn_reflns_limit_h_min -25
_diffrn_reflns_limit_k_max 14
_diffrn_reflns_limit_k_min -13
_diffrn_reflns_limit_l_max 9
_diffrn_reflns_limit_l_min -9
_diffrn_reflns_number 11526
_diffrn_reflns_theta_full 28.30
_diffrn_reflns_theta_max 28.30
_diffrn_reflns_theta_min 1.06
_exptl_absorpt_coefficient_mu 0.545
_exptl_absorpt_correction_T_max 0.9450
_exptl_absorpt_correction_T_min 0.7839
_exptl_absorpt_correction_type multi-scan
_exptl_absorpt_process_details
;
(SADABS; Bruker, 2000)
;
_exptl_crystal_colour colorless
_exptl_crystal_density_diffrn 1.513
_exptl_crystal_density_method 'not measured'
_exptl_crystal_description block
_exptl_crystal_F_000 744
_exptl_crystal_size_max 0.47
_exptl_crystal_size_mid 0.39
_exptl_crystal_size_min 0.11
_refine_diff_density_max 0.337
_refine_diff_density_min -0.262
_refine_ls_extinction_method none
_refine_ls_goodness_of_fit_ref 1.118
_refine_ls_hydrogen_treatment constr
_refine_ls_matrix_type full
_refine_ls_number_parameters 208
_refine_ls_number_reflns 3762
_refine_ls_number_restraints 0
_refine_ls_restrained_S_all 1.118
_refine_ls_R_factor_all 0.0579
_refine_ls_R_factor_gt 0.0452
_refine_ls_shift/su_max 0.000
_refine_ls_shift/su_mean 0.000
_refine_ls_structure_factor_coef Fsqd
_refine_ls_weighting_details 'calc w=1/[\s^2^(Fo^2^)+(0.0690P)^2^+0.2639P] where P=(Fo^2^+2Fc^2^)/3'
_refine_ls_weighting_scheme calc
_refine_ls_wR_factor_gt 0.1165
_refine_ls_wR_factor_ref 0.1320
_reflns_number_gt 3058
_reflns_number_total 3762
_reflns_threshold_expression >2sigma(I)
_cod_data_source_file rz5206sup1.cif
_cod_data_source_block I
_cod_original_sg_symbol_H-M 'P 21/c'
_cod_database_code 2242083

loop_
_symmetry_equiv_pos_as_xyz
'x, y, z'
'-x, y+1/2, -z+1/2'
'-x, -y, -z'
'x, -y-1/2, z-1/2'

loop_
_atom_site_type_symbol
_atom_site_label
_atom_site_fract_x
_atom_site_fract_y
_atom_site_fract_z
_atom_site_U_iso_or_equiv
_atom_site_adp_type
_atom_site_calc_flag
_atom_site_refinement_flags
_atom_site_occupancy
_atom_site_symmetry_multiplicity
Cl Cl1 -0.31166(3) 0.71345(7) 0.43607(10) 0.0711(2) Uani d . 1 1
Cl Cl2 0.54160(4) 0.62796(12) -0.30547(16) 0.1258(4) Uani d . 1 1
S S1 0.09911(2) 0.52100(4) 0.14177(7) 0.04411(16) Uani d . 1 1
O O1 -0.01151(8) 0.43467(13) 0.3026(2) 0.0556(4) Uani d . 1 1
O O2 0.21861(7) 0.57741(12) 0.00900(19) 0.0427(3) Uani d . 1 1
N N1 0.14210(9) 0.72473(14) -0.0287(2) 0.0457(4) Uani d . 1 1
N N2 0.20649(9) 0.75906(16) -0.1028(3) 0.0508(4) Uani d . 1 1
C C1 -0.14356(11) 0.50990(18) 0.3877(3) 0.0448(5) Uani d . 1 1
H H1B -0.1303 0.4313 0.4130 0.054 Uiso calc R 1 1
C C2 -0.20957(11) 0.54753(19) 0.4258(3) 0.0494(5) Uani d . 1 1
H H2B -0.2410 0.4953 0.4766 0.059 Uiso calc R 1 1
C C3 -0.22851(10) 0.6646(2) 0.3873(3) 0.0463(5) Uani d . 1 1
C C4 -0.18228(10) 0.74359(19) 0.3131(3) 0.0471(5) Uani d . 1 1
H H4A -0.1958 0.8222 0.2889 0.057 Uiso calc R 1 1
C C5 -0.11620(10) 0.70548(17) 0.2752(3) 0.0428(4) Uani d . 1 1
H H5A -0.0849 0.7583 0.2250 0.051 Uiso calc R 1 1
C C6 -0.09600(9) 0.58753(16) 0.3118(3) 0.0375(4) Uani d . 1 1
C C7 -0.02636(10) 0.53891(16) 0.2705(3) 0.0394(4) Uani d . 1 1
C C8 0.02691(9) 0.61879(16) 0.1858(3) 0.0410(4) Uani d . 1 1
H H8A 0.0415 0.6828 0.2663 0.049 Uiso calc R 1 1
H H8B 0.0079 0.6537 0.0761 0.049 Uiso calc R 1 1
C C9 0.15279(9) 0.61954(16) 0.0337(3) 0.0385(4) Uani d . 1 1
C C10 0.24856(10) 0.67088(18) -0.0775(3) 0.0419(4) Uani d . 1 1
C C11 0.32086(10) 0.6589(2) -0.1300(3) 0.0466(5) Uani d . 1 1
C C12 0.35671(13) 0.7597(2) -0.1857(3) 0.0611(6) Uani d . 1 1
H H12A 0.3347 0.8340 -0.1876 0.073 Uiso calc R 1 1
C C13 0.42443(14) 0.7499(3) -0.2380(4) 0.0743(8) Uani d . 1 1
H H13A 0.4485 0.8174 -0.2747 0.089 Uiso calc R 1 1
C C14 0.45624(12) 0.6400(3) -0.2356(4) 0.0760(8) Uani d . 1 1
C C15 0.42210(13) 0.5394(3) -0.1805(5) 0.0819(9) Uani d . 1 1
H H15A 0.4444 0.4654 -0.1793 0.098 Uiso calc R 1 1
C C16 0.35398(12) 0.5494(2) -0.1265(4) 0.0643(7) Uani d . 1 1
H H16A 0.3305 0.4818 -0.0877 0.077 Uiso calc R 1 1

loop_
_atom_site_aniso_label
_atom_site_aniso_U_11
_atom_site_aniso_U_22
_atom_site_aniso_U_33
_atom_site_aniso_U_12
_atom_site_aniso_U_13
_atom_site_aniso_U_23
Cl1 0.0415(3) 0.0839(5) 0.0889(5) 0.0064(3) 0.0182(3) -0.0073(3)
Cl2 0.0440(4) 0.1827(11) 0.1531(10) -0.0066(5) 0.0351(5) 0.0047(8)
S1 0.0393(3) 0.0369(3) 0.0567(4) 0.00321(18) 0.0088(2) 0.0004(2)
O1 0.0519(8) 0.0395(8) 0.0761(11) 0.0055(6) 0.0118(7) 0.0083(7)
O2 0.0347(6) 0.0408(7) 0.0531(9) 0.0030(5) 0.0068(6) 0.0007(6)
N1 0.0402(8) 0.0399(9) 0.0575(11) 0.0064(7) 0.0061(7) 0.0015(7)
N2 0.0464(9) 0.0448(9) 0.0615(12) 0.0013(8) 0.0073(8) 0.0058(8)
C1 0.0474(11) 0.0396(10) 0.0477(12) -0.0031(8) 0.0055(9) 0.0040(8)
C2 0.0458(11) 0.0505(12) 0.0527(13) -0.0098(9) 0.0122(9) 0.0030(9)
C3 0.0349(9) 0.0569(12) 0.0472(12) -0.0011(8) 0.0050(8) -0.0066(9)
C4 0.0446(11) 0.0421(10) 0.0550(13) 0.0043(8) 0.0053(9) -0.0002(9)
C5 0.0415(10) 0.0385(10) 0.0488(12) -0.0034(7) 0.0067(8) 0.0025(8)
C6 0.0376(9) 0.0369(9) 0.0380(11) -0.0020(7) 0.0025(7) -0.0035(7)
C7 0.0407(9) 0.0384(10) 0.0393(11) -0.0018(7) 0.0024(8) -0.0039(7)
C8 0.0349(9) 0.0374(10) 0.0511(12) -0.0001(7) 0.0062(8) -0.0050(8)
C9 0.0341(9) 0.0387(9) 0.0428(11) 0.0023(7) 0.0020(7) -0.0067(8)
C10 0.0387(9) 0.0428(10) 0.0441(12) -0.0009(8) 0.0022(8) -0.0023(8)
C11 0.0380(10) 0.0553(12) 0.0466(12) -0.0055(8) 0.0017(8) -0.0023(9)
C12 0.0542(13) 0.0643(14) 0.0652(16) -0.0073(11) 0.0064(11) 0.0097(12)
C13 0.0563(15) 0.094(2) 0.0731(19) -0.0240(15) 0.0099(12) 0.0140(15)
C14 0.0358(11) 0.115(2) 0.0776(19) -0.0088(13) 0.0123(11) -0.0057(16)
C15 0.0443(13) 0.0813(19) 0.121(3) 0.0050(12) 0.0181(14) -0.0089(17)
C16 0.0429(11) 0.0570(13) 0.0939(19) -0.0010(10) 0.0144(12) -0.0044(13)

loop_
_atom_type_symbol
_atom_type_description
_atom_type_scat_dispersion_real
_atom_type_scat_dispersion_imag
_atom_type_scat_source
C C 0.0033 0.0016 'International Tables Vol C Tables 4.2.6.8 and 6.1.1.4'
H H 0.0000 0.0000 'International Tables Vol C Tables 4.2.6.8 and 6.1.1.4'
N N 0.0061 0.0033 'International Tables Vol C Tables 4.2.6.8 and 6.1.1.4'
O O 0.0106 0.0060 'International Tables Vol C Tables 4.2.6.8 and 6.1.1.4'
S S 0.1246 0.1234 'International Tables Vol C Tables 4.2.6.8 and 6.1.1.4'
Cl Cl 0.1484 0.1585 'International Tables Vol C Tables 4.2.6.8 and 6.1.1.4'

loop_
_geom_angle_atom_site_label_1
_geom_angle_atom_site_label_2
_geom_angle_atom_site_label_3
_geom_angle
C9 S1 C8 100.05(9)
C9 O2 C10 101.97(14)
C9 N1 N2 105.12(15)
C10 N2 N1 106.51(16)
C2 C1 C6 121.04(18)
C2 C1 H1B 119.5
C6 C1 H1B 119.5
C1 C2 C3 118.81(18)
C1 C2 H2B 120.6
C3 C2 H2B 120.6
C4 C3 C2 121.32(18)
C4 C3 Cl1 119.47(17)
C2 C3 Cl1 119.20(16)
C5 C4 C3 119.66(19)
C5 C4 H4A 120.2
C3 C4 H4A 120.2
C4 C5 C6 120.09(18)
C4 C5 H5A 120.0
C6 C5 H5A 120.0
C1 C6 C5 119.08(17)
C1 C6 C7 117.65(17)
C5 C6 C7 123.26(17)
O1 C7 C6 120.85(17)
O1 C7 C8 119.29(17)
C6 C7 C8 119.85(16)
C7 C8 S1 104.72(12)
C7 C8 H8A 110.8
S1 C8 H8A 110.8
C7 C8 H8B 110.8
S1 C8 H8B 110.8
H8A C8 H8B 108.9
N1 C9 O2 113.80(16)
N1 C9 S1 131.81(14)
O2 C9 S1 114.39(13)
N2 C10 O2 112.59(17)
N2 C10 C11 128.91(19)
O2 C10 C11 118.50(17)
C16 C11 C12 119.5(2)
C16 C11 C10 121.17(19)
C12 C11 C10 119.4(2)
C13 C12 C11 120.2(3)
C13 C12 H12A 119.9
C11 C12 H12A 119.9
C14 C13 C12 119.5(2)
C14 C13 H13A 120.3
C12 C13 H13A 120.3
C13 C14 C15 121.4(2)
C13 C14 Cl2 119.2(2)
C15 C14 Cl2 119.4(2)
C14 C15 C16 119.2(3)
C14 C15 H15A 120.4
C16 C15 H15A 120.4
C11 C16 C15 120.3(2)
C11 C16 H16A 119.9
C15 C16 H16A 119.9

loop_
_geom_bond_atom_site_label_1
_geom_bond_atom_site_label_2
_geom_bond_distance
Cl1 C3 1.735(2)
Cl2 C14 1.740(2)
S1 C9 1.7279(19)
S1 C8 1.8014(18)
O1 C7 1.219(2)
O2 C9 1.364(2)
O2 C10 1.366(2)
N1 C9 1.277(2)
N1 N2 1.424(2)
N2 C10 1.281(3)
C1 C2 1.372(3)
C1 C6 1.394(3)
C1 H1B 0.9300
C2 C3 1.384(3)
C2 H2B 0.9300
C3 C4 1.381(3)
C4 C5 1.375(3)
C4 H4A 0.9300
C5 C6 1.396(3)
C5 H5A 0.9300
C6 C7 1.483(2)
C7 C8 1.512(2)
C8 H8A 0.9700
C8 H8B 0.9700
C10 C11 1.459(3)
C11 C16 1.376(3)
C11 C12 1.390(3)
C12 C13 1.373(3)
C12 H12A 0.9300
C13 C14 1.369(4)
C13 H13A 0.9300
C14 C15 1.370(4)
C15 C16 1.385(3)
C15 H15A 0.9300
C16 H16A 0.9300

loop_
_geom_hbond_atom_site_label_D
_geom_hbond_atom_site_label_H
_geom_hbond_atom_site_label_A
_geom_hbond_site_symmetry_A
_geom_hbond_distance_DH
_geom_hbond_distance_HA
_geom_hbond_distance_DA
_geom_hbond_angle_DHA
_geom_hbond_publ_flag
C1 H1B N1 2_545 0.93 2.48 3.353(3) 157.0 yes

loop_
_geom_torsion_atom_site_label_1
_geom_torsion_atom_site_label_2
_geom_torsion_atom_site_label_3
_geom_torsion_atom_site_label_4
_geom_torsion
C9 N1 N2 C10 0.2(2)
C6 C1 C2 C3 0.1(3)
C1 C2 C3 C4 -0.5(3)
C1 C2 C3 Cl1 -179.61(17)
C2 C3 C4 C5 0.5(3)
Cl1 C3 C4 C5 179.62(16)
C3 C4 C5 C6 -0.1(3)
C2 C1 C6 C5 0.3(3)
C2 C1 C6 C7 -178.44(19)
C4 C5 C6 C1 -0.3(3)
C4 C5 C6 C7 178.38(18)
C1 C6 C7 O1 -0.2(3)
C5 C6 C7 O1 -178.9(2)
C1 C6 C7 C8 179.18(17)
C5 C6 C7 C8 0.5(3)
O1 C7 C8 S1 4.4(2)
C6 C7 C8 S1 -174.98(14)
C9 S1 C8 C7 176.28(13)
N2 N1 C9 O2 -0.2(2)
N2 N1 C9 S1 -179.78(16)
C10 O2 C9 N1 0.2(2)
C10 O2 C9 S1 179.80(13)
C8 S1 C9 N1 -11.3(2)
C8 S1 C9 O2 169.15(14)
N1 N2 C10 O2 -0.1(2)
N1 N2 C10 C11 179.0(2)
C9 O2 C10 N2 0.0(2)
C9 O2 C10 C11 -179.28(17)
N2 C10 C11 C16 -166.0(2)
O2 C10 C11 C16 13.1(3)
N2 C10 C11 C12 13.5(4)
O2 C10 C11 C12 -167.4(2)
C16 C11 C12 C13 0.5(4)
C10 C11 C12 C13 -179.1(2)
C11 C12 C13 C14 0.3(4)
C12 C13 C14 C15 -0.6(5)
C12 C13 C14 Cl2 179.0(2)
C13 C14 C15 C16 0.1(5)
Cl2 C14 C15 C16 -179.4(2)
C12 C11 C16 C15 -0.9(4)
C10 C11 C16 C15 178.6(2)
C14 C15 C16 C11 0.6(5)

_cod_database_fobs_code 2242083
